data_7706450
loop_
_publ_author_name
'Andrejevi\'c, Tina P'
'Aleksic, Ivana'
'Po\<ckaj, Marta'
'Kljun, Jakob'
'Milivojevic, Dusan'
'Stevanovi\'c, Nevena Lj'
'Nikodinovic-Runic, Jasmina'
'Turel, Iztok'
'Djuran, Milo\<s I'
'Gli\<si\'c, Biljana \/D'

_publ_section_title
;
 Tailoring copper(ii) complexes with pyridine-4,5-dicarboxylate esters for
 anti-Candida activity.
;
_journal_issue 7
_journal_name_full 'Dalton transactions (Cambridge, England : 2003)'
_journal_page_first 2627
_journal_page_last 2638
_journal_paper_doi 10.1039/d0dt04061d
_journal_volume 50
_journal_year 2021
_chemical_formula_moiety 'C13 H14 Cu N4 O11 S'
_chemical_formula_sum 'C13 H14 Cu N4 O11 S'
_chemical_formula_weight 497.88
_space_group_crystal_system monoclinic
_space_group_IT_number 14
_space_group_name_Hall '-P 2ybc'
_space_group_name_H-M_alt 'P 1 21/c 1'
_atom_sites_solution_hydrogens mixed
_atom_sites_solution_primary direct
_audit_creation_method SHELXL-2018/3
_audit_update_record
;
2020-11-01 deposited with the CCDC.	2021-01-18 downloaded from the CCDC.
;
_cell_angle_alpha 90
_cell_angle_beta 106.946(7)
_cell_angle_gamma 90
_cell_formula_units_Z 4
_cell_length_a 9.1313(6)
_cell_length_b 24.6456(11)
_cell_length_c 8.5875(5)
_cell_measurement_reflns_used 3367
_cell_measurement_temperature 150(2)
_cell_measurement_theta_max 29.2100
_cell_measurement_theta_min 2.9510
_cell_volume 1848.67(19)
_computing_cell_refinement 'CrysAlisPro 1.171.39.46e (Rigaku OD, 2018)'
_computing_data_collection 'CrysAlisPro 1.171.39.46e (Rigaku OD, 2018)'
_computing_data_reduction 'CrysAlisPro 1.171.39.46e (Rigaku OD, 2018)'
_computing_structure_refinement 'SHELXL-2018/3 (Sheldrick, 2018)'
_computing_structure_solution 'SIR97 (Altomare et al., 1999)'
_diffrn_ambient_environment N~2~
_diffrn_ambient_temperature 150(2)
_diffrn_detector 'CCD plate'
_diffrn_detector_area_resol_mean 10.4933
_diffrn_detector_type Atlas
_diffrn_measured_fraction_theta_full 0.999
_diffrn_measured_fraction_theta_max 0.870
_diffrn_measurement_device 'four-circle diffractometer'
_diffrn_measurement_device_type 'SuperNova, Dual, Cu at home/near, Atlas'
_diffrn_measurement_method '\w scans'
_diffrn_radiation_monochromator mirror
_diffrn_radiation_probe x-ray
_diffrn_radiation_type 'Mo K\a'
_diffrn_radiation_wavelength 0.71073
_diffrn_reflns_av_R_equivalents 0.0299
_diffrn_reflns_av_unetI/netI 0.0521
_diffrn_reflns_Laue_measured_fraction_full 0.999
_diffrn_reflns_Laue_measured_fraction_max 0.870
_diffrn_reflns_limit_h_max 12
_diffrn_reflns_limit_h_min -6
_diffrn_reflns_limit_k_max 21
_diffrn_reflns_limit_k_min -34
_diffrn_reflns_limit_l_max 9
_diffrn_reflns_limit_l_min -12
_diffrn_reflns_number 10122
_diffrn_reflns_point_group_measured_fraction_full 0.999
_diffrn_reflns_point_group_measured_fraction_max 0.870
_diffrn_reflns_theta_full 25.242
_diffrn_reflns_theta_max 30.380
_diffrn_reflns_theta_min 2.614
_diffrn_source 'micro-focus sealed X-ray tube'
_diffrn_source_type 'SuperNova (Mo) X-ray Source'
_exptl_absorpt_coefficient_mu 1.364
_exptl_absorpt_correction_T_max 1.00000
_exptl_absorpt_correction_T_min 0.75049
_exptl_absorpt_correction_type multi-scan
_exptl_absorpt_process_details
;
CrysAlisPro 1.171.39.46e (Rigaku Oxford Diffraction, 2018)
Empirical absorption correction using spherical harmonics,
 implemented in SCALE3 ABSPACK scaling algorithm.
;
_exptl_crystal_colour green
_exptl_crystal_density_diffrn 1.789
_exptl_crystal_description prism
_exptl_crystal_F_000 1012
_exptl_crystal_size_max 0.350
_exptl_crystal_size_mid 0.100
_exptl_crystal_size_min 0.100
_refine_diff_density_max 0.484
_refine_diff_density_min -0.463
_refine_diff_density_rms 0.083
_refine_ls_extinction_method none
_refine_ls_goodness_of_fit_ref 1.031
_refine_ls_hydrogen_treatment mixed
_refine_ls_matrix_type full
_refine_ls_number_parameters 282
_refine_ls_number_reflns 4849
_refine_ls_number_restraints 2
_refine_ls_restrained_S_all 1.031
_refine_ls_R_factor_all 0.0556
_refine_ls_R_factor_gt 0.0382
_refine_ls_shift/su_max 0.043
_refine_ls_shift/su_mean 0.001
_refine_ls_structure_factor_coef Fsqd
_refine_ls_weighting_details 'w=1/[\s^2^(Fo^2^)+(0.0293P)^2^+0.9610P] where P=(Fo^2^+2Fc^2^)/3'
_refine_ls_weighting_scheme calc
_refine_ls_wR_factor_gt 0.0769
_refine_ls_wR_factor_ref 0.0846
_reflns_Friedel_coverage 0.000
_reflns_number_gt 3819
_reflns_number_total 4849
_reflns_threshold_expression 'I > 2\s(I)'
_cod_data_source_file d0dt04061d2.cif
_cod_data_source_block shelx_CCDC1
_cod_depositor_comments 'Adding full bibliography for 7706448--7706452.cif.'
_cod_original_sg_symbol_H-M 'P 21/c'
_cod_database_code 7706450
_shelx_shelxl_version_number 2018/3
_shelx_space_group_comment
;
The symmetry employed for this shelxl refinement is uniquely defined
by the following loop, which should always be used as a source of
symmetry information in preference to the above space-group names.
They are only intended as comments.
;
_shelx_estimated_absorpt_t_min 0.647
_shelx_estimated_absorpt_t_max 0.876

loop_
_space_group_symop_operation_xyz
'x, y, z'
'-x, y+1/2, -z+1/2'
'-x, -y, -z'
'x, -y-1/2, z-1/2'

loop_
_atom_site_label
_atom_site_type_symbol
_atom_site_fract_x
_atom_site_fract_y
_atom_site_fract_z
_atom_site_U_iso_or_equiv
_atom_site_adp_type
_atom_site_occupancy
_atom_site_site_symmetry_order
_atom_site_calc_flag
_atom_site_refinement_flags_posn
_atom_site_refinement_flags_adp
_atom_site_refinement_flags_occupancy
_atom_site_disorder_assembly
_atom_site_disorder_group
Cu1 Cu 0.80325(3) 0.58736(2) 0.53812(3) 0.01597(8) Uani 1 1 d . . . . .
N1 N 0.7149(2) 0.66478(7) 0.5172(2) 0.0148(4) Uani 1 1 d . . . . .
C2 C 0.8076(3) 0.69988(9) 0.6221(3) 0.0152(4) Uani 1 1 d . . . . .
C3 C 0.7837(3) 0.75549(9) 0.6134(3) 0.0171(5) Uani 1 1 d . . . . .
H3 H 0.852045 0.779232 0.687096 0.021 Uiso 1 1 calc R U . . .
C4 C 0.6574(3) 0.77579(9) 0.4944(3) 0.0157(5) Uani 1 1 d . . . . .
C5 C 0.5607(3) 0.73969(9) 0.3882(3) 0.0153(5) Uani 1 1 d . . . . .
C6 C 0.5942(3) 0.68451(9) 0.4044(3) 0.0160(5) Uani 1 1 d . . . . .
H6 H 0.528005 0.659911 0.331673 0.019 Uiso 1 1 calc R U . . .
C7 C 0.9358(3) 0.67379(9) 0.7396(3) 0.0154(5) Uani 1 1 d . . . . .
S8 S 1.06290(7) 0.70454(2) 0.89975(7) 0.01953(13) Uani 1 1 d . . . . .
C9 C 1.1562(3) 0.64410(9) 0.9502(3) 0.0206(5) Uani 1 1 d . . . . .
H9 H 1.244412 0.639184 1.040717 0.025 Uiso 1 1 calc R U . . .
C10 C 1.0890(3) 0.60388(9) 0.8453(3) 0.0198(5) Uani 1 1 d . . . . .
N11 N 0.9601(2) 0.62136(7) 0.7255(2) 0.0161(4) Uani 1 1 d . . . . .
C12 C 0.6223(3) 0.83566(9) 0.4950(3) 0.0164(5) Uani 1 1 d . . . . .
O13 O 0.5167(2) 0.85237(7) 0.5372(2) 0.0248(4) Uani 1 1 d . . . . .
O14 O 0.7250(2) 0.86493(6) 0.4515(2) 0.0236(4) Uani 1 1 d . . . . .
C15 C 0.7009(4) 0.92342(10) 0.4536(4) 0.0348(7) Uani 1 1 d . . . . .
H15A H 0.603869 0.932815 0.372985 0.052 Uiso 1 1 calc R U . . .
H15B H 0.785136 0.942227 0.427028 0.052 Uiso 1 1 calc R U . . .
H15C H 0.697589 0.934496 0.562088 0.052 Uiso 1 1 calc R U . . .
C16 C 0.4223(3) 0.75721(9) 0.2555(3) 0.0169(5) Uani 1 1 d . . . . .
O17 O 0.3110(2) 0.72932(7) 0.2050(2) 0.0259(4) Uani 1 1 d . . . . .
O18 O 0.44024(19) 0.80693(6) 0.20305(19) 0.0211(4) Uani 1 1 d . . . . .
C19 C 0.3070(3) 0.83000(10) 0.0845(3) 0.0243(6) Uani 1 1 d . . . . .
H19A H 0.284447 0.809152 -0.016902 0.036 Uiso 1 1 calc R U . . .
H19B H 0.328079 0.867816 0.063052 0.036 Uiso 1 1 calc R U . . .
H19C H 0.218822 0.828557 0.127596 0.036 Uiso 1 1 calc R U . . .
C20 C 1.1457(3) 0.54723(10) 0.8527(3) 0.0319(7) Uani 1 1 d . . . . .
H20A H 1.073391 0.522906 0.882605 0.048 Uiso 1 1 calc R U . . .
H20B H 1.246012 0.544657 0.934412 0.048 Uiso 1 1 calc R U . . .
H20C H 1.155215 0.536731 0.746016 0.048 Uiso 1 1 calc R U . . .
O21 O 0.9812(2) 0.56447(6) 0.4182(2) 0.0234(4) Uani 1 1 d . . . . .
N22 N 1.0095(3) 0.60631(8) 0.3422(2) 0.0226(5) Uani 1 1 d . . . . .
O23 O 0.9418(3) 0.64917(7) 0.3523(2) 0.0362(5) Uani 1 1 d . . . . .
O24 O 1.1024(3) 0.60270(8) 0.2657(3) 0.0447(6) Uani 1 1 d . . . . .
O25 O 0.6503(2) 0.56193(6) 0.34248(19) 0.0206(4) Uani 1 1 d . . . . .
N26 N 0.5193(2) 0.55158(8) 0.3675(3) 0.0214(4) Uani 1 1 d . . . . .
O27 O 0.5038(2) 0.56119(7) 0.5027(2) 0.0260(4) Uani 1 1 d . . . . .
O28 O 0.4168(2) 0.53266(7) 0.2543(2) 0.0307(4) Uani 1 1 d . . . . .
O29 O 0.8233(2) 0.51387(7) 0.6413(2) 0.0228(4) Uani 1 1 d D . . . .
H29A H 0.748(3) 0.5003(12) 0.662(4) 0.040(9) Uiso 1 1 d D . . . .
H29B H 0.882(4) 0.4893(11) 0.623(4) 0.063(12) Uiso 1 1 d D . . . .

loop_
_atom_site_aniso_label
_atom_site_aniso_U_11
_atom_site_aniso_U_22
_atom_site_aniso_U_33
_atom_site_aniso_U_23
_atom_site_aniso_U_13
_atom_site_aniso_U_12
Cu1 0.01578(16) 0.01198(13) 0.01808(15) -0.00105(11) 0.00170(11) -0.00058(11)
N1 0.0156(10) 0.0128(9) 0.0152(9) -0.0017(7) 0.0034(7) -0.0015(7)
C2 0.0129(11) 0.0160(10) 0.0167(11) -0.0011(9) 0.0046(9) -0.0016(9)
C3 0.0180(13) 0.0156(11) 0.0174(11) -0.0027(9) 0.0046(9) -0.0044(9)
C4 0.0160(12) 0.0144(10) 0.0177(11) 0.0008(9) 0.0068(9) -0.0012(9)
C5 0.0141(12) 0.0165(10) 0.0149(11) -0.0013(9) 0.0033(9) -0.0010(9)
C6 0.0152(12) 0.0163(10) 0.0154(11) -0.0015(9) 0.0025(9) -0.0020(9)
C7 0.0141(12) 0.0161(10) 0.0156(11) 0.0000(9) 0.0037(9) -0.0014(9)
S8 0.0169(3) 0.0183(3) 0.0197(3) -0.0033(2) -0.0005(2) -0.0016(2)
C9 0.0171(13) 0.0216(12) 0.0200(12) 0.0026(10) 0.0006(10) 0.0006(10)
C10 0.0194(13) 0.0183(11) 0.0197(12) 0.0034(9) 0.0025(9) -0.0001(10)
N11 0.0161(10) 0.0142(9) 0.0167(10) 0.0013(7) 0.0028(8) 0.0000(8)
C12 0.0173(12) 0.0163(11) 0.0132(11) -0.0001(9) 0.0007(9) 0.0010(9)
O13 0.0237(10) 0.0213(9) 0.0305(10) -0.0015(7) 0.0095(8) 0.0044(8)
O14 0.0292(11) 0.0127(8) 0.0320(10) 0.0001(7) 0.0140(8) -0.0024(7)
C15 0.056(2) 0.0106(11) 0.0451(18) 0.0001(11) 0.0264(16) -0.0035(12)
C16 0.0193(13) 0.0157(11) 0.0154(11) -0.0010(9) 0.0046(9) 0.0014(9)
O17 0.0223(10) 0.0197(8) 0.0279(10) 0.0018(7) -0.0048(8) -0.0026(7)
O18 0.0201(9) 0.0189(8) 0.0202(8) 0.0056(7) -0.0007(7) -0.0001(7)
C19 0.0247(14) 0.0217(12) 0.0227(12) 0.0074(10) 0.0010(10) 0.0056(11)
C20 0.0279(16) 0.0208(12) 0.0364(16) 0.0002(11) -0.0072(12) 0.0058(11)
O21 0.0274(10) 0.0166(8) 0.0301(10) 0.0028(7) 0.0144(8) -0.0007(7)
N22 0.0243(12) 0.0212(10) 0.0231(11) 0.0032(9) 0.0079(9) 0.0045(9)
O23 0.0490(14) 0.0249(10) 0.0381(11) 0.0091(8) 0.0180(10) 0.0179(9)
O24 0.0596(16) 0.0353(11) 0.0576(14) 0.0120(10) 0.0460(13) 0.0102(11)
O25 0.0186(9) 0.0207(8) 0.0217(9) -0.0034(7) 0.0046(7) -0.0043(7)
N26 0.0199(12) 0.0143(9) 0.0259(11) 0.0032(8) 0.0003(9) -0.0022(8)
O27 0.0268(11) 0.0237(9) 0.0297(10) -0.0022(8) 0.0114(8) -0.0003(8)
O28 0.0262(11) 0.0307(10) 0.0272(10) 0.0006(8) -0.0048(8) -0.0118(8)
O29 0.0221(10) 0.0138(8) 0.0340(10) 0.0028(7) 0.0107(8) 0.0002(8)

loop_
_atom_type_symbol
_atom_type_description
_atom_type_scat_dispersion_real
_atom_type_scat_dispersion_imag
_atom_type_scat_source
C C 0.0033 0.0016 'International Tables Vol C Tables 4.2.6.8 and 6.1.1.4'
H H 0.0000 0.0000 'International Tables Vol C Tables 4.2.6.8 and 6.1.1.4'
Cu Cu 0.3201 1.2651 'International Tables Vol C Tables 4.2.6.8 and 6.1.1.4'
N N 0.0061 0.0033 'International Tables Vol C Tables 4.2.6.8 and 6.1.1.4'
O O 0.0106 0.0060 'International Tables Vol C Tables 4.2.6.8 and 6.1.1.4'
S S 0.1246 0.1234 'International Tables Vol C Tables 4.2.6.8 and 6.1.1.4'

loop_
_geom_angle_atom_site_label_1
_geom_angle_atom_site_label_2
_geom_angle_atom_site_label_3
_geom_angle
_geom_angle_site_symmetry_1
_geom_angle_site_symmetry_3
_geom_angle_publ_flag
O25 Cu1 N11 173.51(7) . . ?
O25 Cu1 O29 92.34(7) . . ?
N11 Cu1 O29 94.10(8) . . ?
O25 Cu1 N1 93.37(7) . . ?
N11 Cu1 N1 81.51(7) . . ?
O29 Cu1 N1 149.35(8) . . ?
O25 Cu1 O21 87.49(7) . . ?
N11 Cu1 O21 91.71(7) . . ?
O29 Cu1 O21 89.46(7) . . ?
N1 Cu1 O21 120.85(7) . . ?
C6 N1 C2 118.42(19) . . ?
C6 N1 Cu1 128.53(15) . . ?
C2 N1 Cu1 112.42(15) . . ?
N1 C2 C3 122.6(2) . . ?
N1 C2 C7 113.58(19) . . ?
C3 C2 C7 123.8(2) . . ?
C2 C3 C4 118.6(2) . . ?
C2 C3 H3 120.7 . . ?
C4 C3 H3 120.7 . . ?
C5 C4 C3 118.9(2) . . ?
C5 C4 C12 122.2(2) . . ?
C3 C4 C12 118.7(2) . . ?
C4 C5 C6 118.7(2) . . ?
C4 C5 C16 123.3(2) . . ?
C6 C5 C16 118.0(2) . . ?
N1 C6 C5 122.8(2) . . ?
N1 C6 H6 118.6 . . ?
C5 C6 H6 118.6 . . ?
N11 C7 C2 119.4(2) . . ?
N11 C7 S8 114.65(17) . . ?
C2 C7 S8 125.95(17) . . ?
C7 S8 C9 89.37(11) . . ?
C10 C9 S8 111.86(18) . . ?
C10 C9 H9 124.1 . . ?
S8 C9 H9 124.1 . . ?
C9 C10 N11 112.7(2) . . ?
C9 C10 C20 125.0(2) . . ?
N11 C10 C20 122.3(2) . . ?
C7 N11 C10 111.36(19) . . ?
C7 N11 Cu1 112.53(15) . . ?
C10 N11 Cu1 136.11(15) . . ?
O13 C12 O14 126.8(2) . . ?
O13 C12 C4 121.9(2) . . ?
O14 C12 C4 111.3(2) . . ?
C12 O14 C15 114.5(2) . . ?
O14 C15 H15A 109.5 . . ?
O14 C15 H15B 109.5 . . ?
H15A C15 H15B 109.5 . . ?
O14 C15 H15C 109.5 . . ?
H15A C15 H15C 109.5 . . ?
H15B C15 H15C 109.5 . . ?
O17 C16 O18 125.5(2) . . ?
O17 C16 C5 123.2(2) . . ?
O18 C16 C5 111.29(19) . . ?
C16 O18 C19 115.85(19) . . ?
O18 C19 H19A 109.5 . . ?
O18 C19 H19B 109.5 . . ?
H19A C19 H19B 109.5 . . ?
O18 C19 H19C 109.5 . . ?
H19A C19 H19C 109.5 . . ?
H19B C19 H19C 109.5 . . ?
C10 C20 H20A 109.5 . . ?
C10 C20 H20B 109.5 . . ?
H20A C20 H20B 109.5 . . ?
C10 C20 H20C 109.5 . . ?
H20A C20 H20C 109.5 . . ?
H20B C20 H20C 109.5 . . ?
N22 O21 Cu1 108.18(14) . . ?
O24 N22 O23 122.7(2) . . ?
O24 N22 O21 119.3(2) . . ?
O23 N22 O21 118.0(2) . . ?
N26 O25 Cu1 112.52(14) . . ?
O28 N26 O27 123.3(2) . . ?
O28 N26 O25 117.9(2) . . ?
O27 N26 O25 118.8(2) . . ?
Cu1 O29 H29A 119(2) . . ?
Cu1 O29 H29B 123(2) . . ?
H29A O29 H29B 111(3) . . ?

loop_
_geom_bond_atom_site_label_1
_geom_bond_atom_site_label_2
_geom_bond_distance
_geom_bond_site_symmetry_2
_geom_bond_publ_flag
Cu1 O25 1.9488(16) . ?
Cu1 N11 1.9999(19) . ?
Cu1 O29 2.0010(17) . ?
Cu1 N1 2.0590(18) . ?
Cu1 O21 2.2349(17) . ?
N1 C6 1.330(3) . ?
N1 C2 1.353(3) . ?
C2 C3 1.386(3) . ?
C2 C7 1.454(3) . ?
C3 C4 1.392(3) . ?
C3 H3 0.9500 . ?
C4 C5 1.391(3) . ?
C4 C12 1.510(3) . ?
C5 C6 1.392(3) . ?
C5 C16 1.498(3) . ?
C6 H6 0.9500 . ?
C7 N11 1.323(3) . ?
C7 S8 1.697(2) . ?
S8 C9 1.708(2) . ?
C9 C10 1.360(3) . ?
C9 H9 0.9500 . ?
C10 N11 1.387(3) . ?
C10 C20 1.484(3) . ?
C12 O13 1.198(3) . ?
C12 O14 1.321(3) . ?
O14 C15 1.459(3) . ?
C15 H15A 0.9800 . ?
C15 H15B 0.9800 . ?
C15 H15C 0.9800 . ?
C16 O17 1.199(3) . ?
C16 O18 1.332(3) . ?
O18 C19 1.455(3) . ?
C19 H19A 0.9800 . ?
C19 H19B 0.9800 . ?
C19 H19C 0.9800 . ?
C20 H20A 0.9800 . ?
C20 H20B 0.9800 . ?
C20 H20C 0.9800 . ?
O21 N22 1.286(3) . ?
N22 O24 1.218(3) . ?
N22 O23 1.240(3) . ?
O25 N26 1.301(3) . ?
N26 O28 1.228(3) . ?
N26 O27 1.233(3) . ?
O29 H29A 0.830(18) . ?
O29 H29B 0.854(18) . ?

loop_
_geom_hbond_atom_site_label_D
_geom_hbond_atom_site_label_H
_geom_hbond_atom_site_label_A
_geom_hbond_distance_DH
_geom_hbond_distance_HA
_geom_hbond_distance_DA
_geom_hbond_angle_DHA
_geom_hbond_site_symmetry_A
_geom_hbond_publ_flag
C3 H3 O23 0.95 2.26 3.176(3) 161.0 4_576 yes
C6 H6 O13 0.95 2.52 3.157(3) 124.6 4_575 yes
C9 H9 O13 0.95 2.50 3.157(3) 126.0 4_676 yes
C15 H15C O25 0.98 2.57 3.521(3) 164.0 4_576 yes
C19 H19B O27 0.98 2.53 3.413(3) 150.2 4_575 yes
O29 H29A O28 0.830(18) 2.018(18) 2.842(3) 172(3) 3_666 yes
O29 H29B O21 0.854(18) 1.923(19) 2.776(3) 178(4) 3_766 yes
O29 H29B N22 0.854(18) 2.54(2) 3.316(3) 152(3) 3_766 yes
O29 H29B O24 0.854(18) 2.45(3) 3.006(3) 124(3) 3_766 yes

loop_
_geom_torsion_atom_site_label_1
_geom_torsion_atom_site_label_2
_geom_torsion_atom_site_label_3
_geom_torsion_atom_site_label_4
_geom_torsion
_geom_torsion_site_symmetry_1
_geom_torsion_site_symmetry_2
_geom_torsion_site_symmetry_3
_geom_torsion_site_symmetry_4
_geom_torsion_publ_flag
C6 N1 C2 C3 -1.8(3) . . . . ?
Cu1 N1 C2 C3 169.92(18) . . . . ?
C6 N1 C2 C7 -179.9(2) . . . . ?
Cu1 N1 C2 C7 -8.2(2) . . . . ?
N1 C2 C3 C4 1.5(3) . . . . ?
C7 C2 C3 C4 179.4(2) . . . . ?
C2 C3 C4 C5 -0.4(3) . . . . ?
C2 C3 C4 C12 174.1(2) . . . . ?
C3 C4 C5 C6 -0.3(3) . . . . ?
C12 C4 C5 C6 -174.6(2) . . . . ?
C3 C4 C5 C16 -179.7(2) . . . . ?
C12 C4 C5 C16 6.1(3) . . . . ?
C2 N1 C6 C5 1.0(3) . . . . ?
Cu1 N1 C6 C5 -169.17(17) . . . . ?
C4 C5 C6 N1 0.0(3) . . . . ?
C16 C5 C6 N1 179.4(2) . . . . ?
N1 C2 C7 N11 6.7(3) . . . . ?
C3 C2 C7 N11 -171.4(2) . . . . ?
N1 C2 C7 S8 -173.27(17) . . . . ?
C3 C2 C7 S8 8.7(3) . . . . ?
N11 C7 S8 C9 0.72(19) . . . . ?
C2 C7 S8 C9 -179.3(2) . . . . ?
C7 S8 C9 C10 0.3(2) . . . . ?
S8 C9 C10 N11 -1.2(3) . . . . ?
S8 C9 C10 C20 177.8(2) . . . . ?
C2 C7 N11 C10 178.5(2) . . . . ?
S8 C7 N11 C10 -1.5(3) . . . . ?
C2 C7 N11 Cu1 -1.5(3) . . . . ?
S8 C7 N11 Cu1 178.49(11) . . . . ?
C9 C10 N11 C7 1.7(3) . . . . ?
C20 C10 N11 C7 -177.3(2) . . . . ?
C9 C10 N11 Cu1 -178.29(18) . . . . ?
C20 C10 N11 Cu1 2.7(4) . . . . ?
C5 C4 C12 O13 67.4(3) . . . . ?
C3 C4 C12 O13 -106.8(3) . . . . ?
C5 C4 C12 O14 -115.4(2) . . . . ?
C3 C4 C12 O14 70.3(3) . . . . ?
O13 C12 O14 C15 -1.4(3) . . . . ?
C4 C12 O14 C15 -178.4(2) . . . . ?
C4 C5 C16 O17 -151.2(2) . . . . ?
C6 C5 C16 O17 29.4(3) . . . . ?
C4 C5 C16 O18 28.7(3) . . . . ?
C6 C5 C16 O18 -150.7(2) . . . . ?
O17 C16 O18 C19 5.4(3) . . . . ?
C5 C16 O18 C19 -174.48(19) . . . . ?
Cu1 O21 N22 O24 -179.0(2) . . . . ?
Cu1 O21 N22 O23 2.1(3) . . . . ?
Cu1 O25 N26 O28 -176.39(16) . . . . ?
Cu1 O25 N26 O27 3.7(2) . . . . ?
